data_7225803
loop_
_publ_author_name
'Kumari, Chanda'
'Sain, Dibyendu'
'Kumar, Ashish'
'Debnath, Sushanta'
'Saha, Partha'
'Dey, Swapan'

_publ_section_title
;
 A real time colorimetric &#x2018;two in one&#x2019; kit for tracking ppb
 levels of uric acid and Hg2+ in live HeLa S3 cells and Hg2+ induced
 keto--enol tautomerism
;
_journal_issue 67
_journal_name_full 'RSC Adv.'
_journal_page_first 62990
_journal_paper_doi 10.1039/C6RA06987H
_journal_volume 6
_journal_year 2016
_chemical_formula_sum 'C36 H35 N5 O3'
_chemical_formula_weight 585.69
_chemical_name_systematic
;
 ?
;
_space_group_crystal_system triclinic
_space_group_IT_number 2
_space_group_name_Hall '-P 1'
_space_group_name_H-M_alt 'P -1'
_symmetry_space_group_name_Hall '-P 1'
_symmetry_space_group_name_H-M 'P -1'
_atom_sites_solution_hydrogens geom
_audit_creation_method SHELXL-2013
_audit_update_record
;
2015-08-24 deposited with the CCDC.
2016-06-20 downloaded from the CCDC.
;
_cell_angle_alpha 90.308(2)
_cell_angle_beta 105.442(3)
_cell_angle_gamma 107.538(3)
_cell_formula_units_Z 8
_cell_length_a 16.9751(5)
_cell_length_b 20.3272(6)
_cell_length_c 20.5345(6)
_cell_measurement_temperature 293(2)
_cell_volume 6484.0(4)
_computing_structure_refinement 'SHELXL-2013 (Sheldrick, 2013)'
_diffrn_ambient_temperature 293(2)
_diffrn_measured_fraction_theta_full 0.997
_diffrn_measured_fraction_theta_max 0.979
_diffrn_measurement_device_type 'SuperNova, Single source at offset, Eos'
_diffrn_measurement_method 'area detector'
_diffrn_radiation_type MoK\a
_diffrn_radiation_wavelength 0.71073
_diffrn_reflns_av_R_equivalents 0.0444
_diffrn_reflns_av_unetI/netI 0.0807
_diffrn_reflns_Laue_measured_fraction_full 0.997
_diffrn_reflns_Laue_measured_fraction_max 0.979
_diffrn_reflns_limit_h_max 21
_diffrn_reflns_limit_h_min -21
_diffrn_reflns_limit_k_max 25
_diffrn_reflns_limit_k_min -17
_diffrn_reflns_limit_l_max 26
_diffrn_reflns_limit_l_min -25
_diffrn_reflns_number 52977
_diffrn_reflns_point_group_measured_fraction_full 0.997
_diffrn_reflns_point_group_measured_fraction_max 0.979
_diffrn_reflns_theta_full 25.242
_diffrn_reflns_theta_max 27.000
_diffrn_reflns_theta_min 2.712
_diffrn_source 'SuperNova (Mo) X-ray Source'
_exptl_absorpt_coefficient_mu 0.078
_exptl_crystal_colour yellow
_exptl_crystal_density_diffrn 1.200
_exptl_crystal_description block
_exptl_crystal_F_000 2480
_refine_diff_density_max 0.990
_refine_diff_density_min -0.357
_refine_diff_density_rms 0.083
_refine_ls_extinction_method none
_refine_ls_goodness_of_fit_ref 1.018
_refine_ls_hydrogen_treatment constr
_refine_ls_matrix_type full
_refine_ls_number_parameters 1585
_refine_ls_number_reflns 27747
_refine_ls_number_restraints 0
_refine_ls_restrained_S_all 1.018
_refine_ls_R_factor_all 0.1336
_refine_ls_R_factor_gt 0.1009
_refine_ls_shift/su_max 0.000
_refine_ls_shift/su_mean 0.000
_refine_ls_structure_factor_coef Fsqd
_refine_ls_weighting_details 'w=1/[\s^2^(Fo^2^)+(0.1308P)^2^+10.3075P] where P=(Fo^2^+2Fc^2^)/3'
_refine_ls_weighting_scheme calc
_refine_ls_wR_factor_gt 0.2605
_refine_ls_wR_factor_ref 0.2843
_reflns_Friedel_coverage 0.000
_reflns_number_gt 18598
_reflns_number_total 27747
_reflns_threshold_expression 'I > 2\s(I)'
_cod_data_source_file c6ra06987h2.cif
_cod_data_source_block shelxl
_cod_database_code 7225803
_shelx_space_group_comment
;
The symmetry employed for this shelxl refinement is uniquely defined
by the following loop, which should always be used as a source of
symmetry information in preference to the above space-group names.
They are only intended as comments.
;
_shelxl_version_number 2013-4

loop_
_space_group_symop_operation_xyz
'x, y, z'
'-x, -y, -z'

loop_
_atom_site_label
_atom_site_type_symbol
_atom_site_fract_x
_atom_site_fract_y
_atom_site_fract_z
_atom_site_U_iso_or_equiv
_atom_site_adp_type
_atom_site_occupancy
_atom_site_site_symmetry_order
_atom_site_calc_flag
_atom_site_refinement_flags_posn
_atom_site_refinement_flags_adp
O11 O 0.24035(18) 0.23972(16) 0.05458(11) 0.0379(7) Uani 1 1 d . .
N22 N 0.16694(16) 0.08525(14) 0.07939(12) 0.0198(5) Uani 1 1 d . .
O1 O 0.24302(17) 0.76761(15) 0.06025(11) 0.0340(6) Uani 1 1 d . .
N23 N 0.04537(16) 0.11599(14) 0.07267(13) 0.0208(6) Uani 1 1 d . .
H23 H 0.0755 0.1571 0.0680 0.025 Uiso 1 1 calc R U
N8 N 0.15612(16) 0.60268(14) 0.08389(12) 0.0227(6) Uani 1 1 d . .
C006 C 0.27866(19) 0.63675(17) -0.04143(16) 0.0216(6) Uani 1 1 d . .
H006 H 0.3049 0.6023 -0.0370 0.026 Uiso 1 1 calc R U
C007 C 0.08490(19) 0.06584(17) 0.08099(14) 0.0202(6) Uani 1 1 d . .
C008 C 0.28248(18) 0.67431(16) 0.01714(15) 0.0191(6) Uani 1 1 d . .
N7 N 0.02631(17) 0.62431(15) 0.06167(13) 0.0257(6) Uani 1 1 d . .
H7 H 0.0541 0.6655 0.0551 0.031 Uiso 1 1 calc R U
N21 N 0.29100(17) 0.06047(14) 0.08103(13) 0.0231(6) Uani 1 1 d . .
C011 C 0.28530(19) 0.15439(17) 0.00466(15) 0.0205(6) Uani 1 1 d . .
C012 C 0.23714(19) 0.13334(17) -0.11837(15) 0.0220(7) Uani 1 1 d . .
H012 H 0.2367 0.1097 -0.1574 0.026 Uiso 1 1 calc R U
C013 C 0.33527(19) 0.18539(18) 0.12930(15) 0.0236(7) Uani 1 1 d . .
O14 O -0.07041(16) 0.15373(15) 0.06208(13) 0.0359(6) Uani 1 1 d . .
N10 N 0.15468(18) 0.71374(17) -0.17850(13) 0.0294(7) Uani 1 1 d . .
C017 C 0.2421(2) 0.20310(19) -0.00081(16) 0.0251(7) Uani 1 1 d . .
C018 C 0.2011(2) 0.55881(18) 0.09931(15) 0.0247(7) Uani 1 1 d . .
C019 C 0.2431(2) 0.72552(18) 0.00757(16) 0.0241(7) Uani 1 1 d . .
C020 C 0.0382(2) -0.00215(18) 0.08930(16) 0.0239(7) Uani 1 1 d . .
O2 O -0.09650(17) 0.65470(16) 0.04046(15) 0.0426(7) Uani 1 1 d . .
C022 C 0.23703(19) 0.64903(17) -0.10618(16) 0.0231(7) Uani 1 1 d . .
H022 H 0.2360 0.6228 -0.1438 0.028 Uiso 1 1 calc R U
C023 C 0.07198(19) 0.57844(17) 0.07820(15) 0.0221(7) Uani 1 1 d . .
C024 C 0.2061(2) 0.03643(18) 0.08474(15) 0.0233(7) Uani 1 1 d . .
C025 C 0.28146(18) 0.12014(17) -0.05539(15) 0.0205(6) Uani 1 1 d . .
H025 H 0.3097 0.0871 -0.0532 0.025 Uiso 1 1 calc R U
C026 C 0.33765(19) 0.81237(18) 0.24198(15) 0.0231(7) Uani 1 1 d . .
C027 C 0.32871(19) 0.71168(17) 0.14101(15) 0.0206(6) Uani 1 1 d . .
N19 N 0.14651(19) 0.19456(17) -0.18570(14) 0.0314(7) Uani 1 1 d . .
O13 O 0.32278(17) -0.04324(14) 0.07332(14) 0.0382(6) Uani 1 1 d . .
C030 C 0.3775(2) 0.76027(18) 0.25837(16) 0.0250(7) Uani 1 1 d . .
H030 H 0.4072 0.7585 0.3031 0.030 Uiso 1 1 calc R U
C031 C 0.32757(19) 0.65989(17) 0.08658(15) 0.0216(7) Uani 1 1 d . .
C032 C 0.2008(2) 0.74005(19) -0.05660(16) 0.0255(7) Uani 1 1 d . .
H032 H 0.1758 0.7753 -0.0606 0.031 Uiso 1 1 calc R U
C033 C 0.4191(2) 0.66069(18) 0.09367(16) 0.0236(7) Uani 1 1 d . .
C034 C 0.0820(2) -0.05120(19) 0.09573(16) 0.0285(8) Uani 1 1 d . .
H034 H 0.0538 -0.0967 0.1017 0.034 Uiso 1 1 calc R U
C035 C -0.0394(2) 0.10542(19) 0.07125(16) 0.0268(7) Uani 1 1 d . .
N20 N 0.3530(2) 0.32804(17) 0.28611(14) 0.0324(7) Uani 1 1 d . .
C037 C 0.4209(2) 0.13548(18) 0.07137(15) 0.0232(7) Uani 1 1 d . .
C038 C 0.3819(2) 0.18405(18) 0.19595(16) 0.0251(7) Uani 1 1 d . .
H038 H 0.4102 0.1510 0.2056 0.030 Uiso 1 1 calc R U
N1 N 0.28863(17) 0.58642(15) 0.10349(14) 0.0249(6) Uani 1 1 d . .
C040 C 0.19275(19) 0.18234(18) -0.12365(15) 0.0229(7) Uani 1 1 d . .
C041 C 0.1656(2) -0.03329(19) 0.09331(16) 0.0277(7) Uani 1 1 d . .
H041 H 0.1946 -0.0659 0.0972 0.033 Uiso 1 1 calc R U
C042 C 0.3879(2) 0.22945(19) 0.24792(16) 0.0269(7) Uani 1 1 d . .
H042 H 0.4197 0.2266 0.2917 0.032 Uiso 1 1 calc R U
C043 C 0.2969(2) 0.2810(2) 0.16855(17) 0.0316(8) Uani 1 1 d . .
H043 H 0.2674 0.3131 0.1585 0.038 Uiso 1 1 calc R U
C044 C 0.37253(19) 0.71213(18) 0.20870(16) 0.0236(7) Uani 1 1 d . .
H044 H 0.3996 0.6787 0.2209 0.028 Uiso 1 1 calc R U
C045 C 0.19658(19) 0.70063(18) -0.11527(15) 0.0233(7) Uani 1 1 d . .
C046 C 0.2922(2) 0.8115(2) 0.17384(16) 0.0277(7) Uani 1 1 d . .
H046 H 0.2645 0.8444 0.1609 0.033 Uiso 1 1 calc R U
C047 C 0.4254(2) 0.06856(19) 0.07083(16) 0.0267(7) Uani 1 1 d . .
C048 C 0.2885(2) 0.76135(19) 0.12532(15) 0.0248(7) Uani 1 1 d . .
C049 C 0.33172(18) 0.13625(17) 0.07244(15) 0.0212(7) Uani 1 1 d . .
C050 C 0.2921(2) 0.2340(2) 0.11769(16) 0.0280(8) Uani 1 1 d . .
C051 C 0.1962(2) 0.2173(2) -0.06321(16) 0.0290(8) Uani 1 1 d . .
H051 H 0.1677 0.2501 -0.0649 0.035 Uiso 1 1 calc R U
C052 C 0.3462(2) 0.28055(19) 0.23544(16) 0.0289(8) Uani 1 1 d . .
C053 C 0.0276(2) 0.51013(18) 0.08778(15) 0.0262(7) Uani 1 1 d . .
C054 C -0.0634(2) 0.4923(2) 0.08070(17) 0.0339(9) Uani 1 1 d . .
H054 H -0.0936 0.4475 0.0870 0.041 Uiso 1 1 calc R U
C055 C 0.4853(2) 0.71090(19) 0.07818(16) 0.0255(7) Uani 1 1 d . .
H055 H 0.4755 0.7492 0.0570 0.031 Uiso 1 1 calc R U
O3 O 0.34099(19) 0.50007(16) 0.15455(16) 0.0505(8) Uani 1 1 d . .
C057 C -0.0605(2) 0.6097(2) 0.05471(17) 0.0317(8) Uani 1 1 d . .
C058 C 0.3032(2) 0.9145(2) 0.27585(18) 0.0345(8) Uani 1 1 d . .
H05A H 0.2916 0.9292 0.3164 0.041 Uiso 1 1 calc R U
H05B H 0.2483 0.8947 0.2419 0.041 Uiso 1 1 calc R U
C059 C -0.0859(2) 0.0358(2) 0.08101(17) 0.0319(8) Uani 1 1 d . .
H059 H -0.1429 0.0257 0.0817 0.038 Uiso 1 1 calc R U
C060 C 0.1555(2) 0.6787(2) -0.24020(16) 0.0311(8) Uani 1 1 d . .
H06K H 0.2086 0.6674 -0.2321 0.037 Uiso 1 1 calc R U
H06L H 0.1540 0.7098 -0.2758 0.037 Uiso 1 1 calc R U
C061 C 0.5021(2) 0.8976(2) 0.35322(19) 0.0323(8) Uani 1 1 d . .
H06A H 0.5407 0.9027 0.3980 0.048 Uiso 1 1 calc R U
H06B H 0.5120 0.9416 0.3347 0.048 Uiso 1 1 calc R U
H06C H 0.5121 0.8651 0.3247 0.048 Uiso 1 1 calc R U
C062 C 0.5654(2) 0.1778(2) 0.06418(17) 0.0319(8) Uani 1 1 d . .
H062 H 0.6134 0.2145 0.0631 0.038 Uiso 1 1 calc R U
C063 C 0.4096(2) 0.87095(19) 0.35680(17) 0.0292(8) Uani 1 1 d . .
H06D H 0.4013 0.8273 0.3770 0.035 Uiso 1 1 calc R U
H06E H 0.4010 0.9036 0.3868 0.035 Uiso 1 1 calc R U
C064 C -0.0493(2) -0.0151(2) 0.08911(17) 0.0310(8) Uani 1 1 d . .
H064 H -0.0816 -0.0595 0.0947 0.037 Uiso 1 1 calc R U
C065 C 0.1642(2) 0.48922(19) 0.10970(17) 0.0318(8) Uani 1 1 d . .
H065 H 0.1975 0.4598 0.1203 0.038 Uiso 1 1 calc R U
C066 C 0.0774(2) 0.46592(19) 0.10377(17) 0.0324(8) Uani 1 1 d . .
H066 H 0.0516 0.4201 0.1105 0.039 Uiso 1 1 calc R U
C067 C 0.4990(2) 0.0546(2) 0.06567(17) 0.0312(8) Uani 1 1 d . .
H067 H 0.5013 0.0094 0.0648 0.037 Uiso 1 1 calc R U
C068 C 0.3426(2) 0.01963(19) 0.07480(16) 0.0271(7) Uani 1 1 d . .
C069 C 0.4141(2) 0.3344(2) 0.35268(17) 0.0335(8) Uani 1 1 d . .
H06F H 0.4094 0.2883 0.3672 0.040 Uiso 1 1 calc R U
H06G H 0.3984 0.3595 0.3849 0.040 Uiso 1 1 calc R U
C070 C 0.4904(2) 0.1914(2) 0.06817(16) 0.0279(7) Uani 1 1 d . .
H070 H 0.4875 0.2363 0.0687 0.033 Uiso 1 1 calc R U
C071 C 0.0990(2) 0.2439(2) -0.19187(18) 0.0334(8) Uani 1 1 d . .
H07A H 0.0733 0.2411 -0.1546 0.040 Uiso 1 1 calc R U
H07B H 0.0527 0.2315 -0.2338 0.040 Uiso 1 1 calc R U
C072 C 0.5691(2) 0.1103(2) 0.06183(17) 0.0345(9) Uani 1 1 d . .
H072 H 0.6188 0.1024 0.0577 0.041 Uiso 1 1 calc R U
C073 C 0.1077(2) 0.7637(2) -0.18808(17) 0.0320(8) Uani 1 1 d . .
H07C H 0.0829 0.7640 -0.1507 0.038 Uiso 1 1 calc R U
H07D H 0.0607 0.7492 -0.2295 0.038 Uiso 1 1 calc R U
C074 C 0.1529(2) 0.1652(2) -0.24800(16) 0.0292(8) Uani 1 1 d . .
H07E H 0.2110 0.1635 -0.2412 0.035 Uiso 1 1 calc R U
H07F H 0.1423 0.1953 -0.2835 0.035 Uiso 1 1 calc R U
C075 C 0.3247(3) 0.3881(2) 0.2687(2) 0.0462(11) Uani 1 1 d . .
H07G H 0.3349 0.4016 0.2257 0.055 Uiso 1 1 calc R U
H07H H 0.3592 0.4263 0.3029 0.055 Uiso 1 1 calc R U
C076 C 0.5812(2) 0.6473(2) 0.1282(2) 0.0417(10) Uani 1 1 d . .
H076 H 0.6367 0.6442 0.1410 0.050 Uiso 1 1 calc R U
C077 C -0.1051(2) 0.5390(2) 0.06516(18) 0.0351(9) Uani 1 1 d . .
H077 H -0.1638 0.5260 0.0610 0.042 Uiso 1 1 calc R U
C078 C 0.4333(2) 0.6036(2) 0.12373(18) 0.0312(8) Uani 1 1 d . .
C079 C 0.3521(2) 0.5559(2) 0.13076(19) 0.0338(8) Uani 1 1 d . .
C080 C 0.5078(3) 0.3713(2) 0.3549(2) 0.0430(10) Uani 1 1 d . .
H08A H 0.5440 0.3736 0.4002 0.065 Uiso 1 1 calc R U
H08B H 0.5135 0.4173 0.3417 0.065 Uiso 1 1 calc R U
H08C H 0.5246 0.3461 0.3242 0.065 Uiso 1 1 calc R U
C081 C 0.3556(3) 0.9786(2) 0.2496(2) 0.0406(9) Uani 1 1 d . .
H08D H 0.3239 1.0111 0.2403 0.061 Uiso 1 1 calc R U
H08E H 0.3663 0.9652 0.2087 0.061 Uiso 1 1 calc R U
H08F H 0.4094 0.9998 0.2832 0.061 Uiso 1 1 calc R U
C082 C 0.5664(2) 0.7031(2) 0.09478(18) 0.0328(8) Uani 1 1 d . .
H082 H 0.6112 0.7357 0.0834 0.039 Uiso 1 1 calc R U
C083 C 0.5153(2) 0.5960(2) 0.1429(2) 0.0401(9) Uani 1 1 d . .
H083 H 0.5251 0.5580 0.1646 0.048 Uiso 1 1 calc R U
C084 C 0.0802(3) 0.6133(3) -0.2635(2) 0.0581(14) Uani 1 1 d . .
H08G H 0.0830 0.5920 -0.3043 0.087 Uiso 1 1 calc R U
H08H H 0.0275 0.6244 -0.2722 0.087 Uiso 1 1 calc R U
H08I H 0.0822 0.5819 -0.2288 0.087 Uiso 1 1 calc R U
C085 C 0.0900(3) 0.0929(2) -0.2711(2) 0.0507(12) Uani 1 1 d . .
H08J H 0.0970 0.0762 -0.3123 0.076 Uiso 1 1 calc R U
H08K H 0.0323 0.0943 -0.2789 0.076 Uiso 1 1 calc R U
H08L H 0.1011 0.0625 -0.2366 0.076 Uiso 1 1 calc R U
C086 C 0.1641(3) 0.8367(3) -0.1921(2) 0.0494(11) Uani 1 1 d . .
H08M H 0.1301 0.8675 -0.1983 0.074 Uiso 1 1 calc R U
H08N H 0.1877 0.8369 -0.2297 0.074 Uiso 1 1 calc R U
H08O H 0.2100 0.8516 -0.1508 0.074 Uiso 1 1 calc R U
C087 C 0.1546(3) 0.3173(2) -0.1914(2) 0.0479(11) Uani 1 1 d . .
H08P H 0.1203 0.3478 -0.1955 0.072 Uiso 1 1 calc R U
H08Q H 0.1791 0.3207 -0.2289 0.072 Uiso 1 1 calc R U
H08R H 0.1999 0.3302 -0.1496 0.072 Uiso 1 1 calc R U
C088 C 0.2316(4) 0.3756(3) 0.2634(3) 0.0654(15) Uani 1 1 d . .
H08S H 0.2170 0.4170 0.2516 0.098 Uiso 1 1 calc R U
H08T H 0.2213 0.3635 0.3061 0.098 Uiso 1 1 calc R U
H08U H 0.1969 0.3385 0.2289 0.098 Uiso 1 1 calc R U
N9 N 0.34359(18) 0.86053(16) 0.29187(13) 0.0272(6) Uani 1 1 d . .
O4 O 0.74245(16) 0.89196(12) 0.44110(11) 0.0304(6) Uani 1 1 d . .
O7 O 0.77187(15) 0.37424(13) 0.44772(11) 0.0309(6) Uani 1 1 d . .
N14 N 0.83141(16) 0.76724(15) 0.41205(12) 0.0211(6) Uani 1 1 d . .
N17 N 0.84337(16) 0.25715(15) 0.42307(12) 0.0225(6) Uani 1 1 d . .
C109 C 0.66031(19) 0.79285(18) 0.35897(15) 0.0222(7) Uani 1 1 d . .
N16 N 0.71767(17) 0.16975(15) 0.41753(13) 0.0242(6) Uani 1 1 d . .
N15 N 0.96205(16) 0.85190(15) 0.42938(13) 0.0240(6) Uani 1 1 d . .
H15 H 0.9364 0.8805 0.4370 0.029 Uiso 1 1 calc R U
N12 N 0.84366(18) 0.87876(16) 0.67850(14) 0.0298(7) Uani 1 1 d . .
N2 N 0.86113(19) 0.37529(16) 0.68802(14) 0.0310(7) Uani 1 1 d . .
C114 C 0.75740(18) 0.77355(18) 0.60480(16) 0.0222(7) Uani 1 1 d . .
H114 H 0.7602 0.7473 0.6418 0.027 Uiso 1 1 calc R U
C115 C 0.70723(18) 0.77755(17) 0.48244(15) 0.0203(6) Uani 1 1 d . .
C116 C 0.8040(2) 0.18891(18) 0.41465(15) 0.0238(7) Uani 1 1 d . .
C117 C 0.67798(19) 0.22486(18) 0.42768(15) 0.0225(7) Uani 1 1 d . .
O10 O 1.08076(17) 0.44649(15) 0.44958(14) 0.0401(7) Uani 1 1 d . .
C119 C 0.7202(2) 0.34291(19) 0.38435(15) 0.0260(7) Uani 1 1 d . .
C120 C 0.66108(19) 0.74127(17) 0.41172(15) 0.0207(6) Uani 1 1 d . .
O8 O 0.68381(18) 0.04940(14) 0.42000(15) 0.0419(7) Uani 1 1 d . .
N13 N 0.69679(17) 0.68652(14) 0.39465(13) 0.0231(6) Uani 1 1 d . .
C123 C 0.67535(19) 0.27278(18) 0.37224(16) 0.0239(7) Uani 1 1 d . .
C124 C 0.61820(19) 0.77153(18) 0.29053(16) 0.0227(7) Uani 1 1 d . .
H124 H 0.5917 0.7245 0.2773 0.027 Uiso 1 1 calc R U
C125 C 0.7685(2) 0.33579(18) 0.50266(15) 0.0238(7) Uani 1 1 d . .
C126 C 0.72433(18) 0.26628(17) 0.49644(15) 0.0207(6) Uani 1 1 d . .
C127 C 0.79783(19) 0.84626(18) 0.61494(15) 0.0231(7) Uani 1 1 d . .
C128 C 0.7458(2) 0.84891(18) 0.49310(16) 0.0239(7) Uani 1 1 d . .
N11 N 0.64940(18) 0.93569(17) 0.20970(14) 0.0295(7) Uani 1 1 d . .
C130 C 0.8138(2) 0.37371(18) 0.56518(16) 0.0246(7) Uani 1 1 d . .
H130 H 0.8426 0.4208 0.5673 0.030 Uiso 1 1 calc R U
C131 C 0.6995(2) 0.86306(18) 0.37560(15) 0.0238(7) Uani 1 1 d . .
C132 C 0.7902(2) 0.88323(18) 0.55717(16) 0.0252(7) Uani 1 1 d . .
H132 H 0.8152 0.9311 0.5619 0.030 Uiso 1 1 calc R U
C133 C 0.9736(2) 0.2361(2) 0.41590(16) 0.0265(7) Uani 1 1 d . .
C134 C 0.71373(18) 0.74144(18) 0.54013(15) 0.0216(7) Uani 1 1 d . .
H134 H 0.6876 0.6937 0.5349 0.026 Uiso 1 1 calc R U
C135 C 0.5684(2) 0.69787(17) 0.40521(15) 0.0225(7) Uani 1 1 d . .
O6 O 1.08559(16) 0.94110(16) 0.44282(14) 0.0427(7) Uani 1 1 d . .
C137 C 0.77004(18) 0.26922(18) 0.61898(15) 0.0219(7) Uani 1 1 d . .
H137 H 0.7691 0.2458 0.6577 0.026 Uiso 1 1 calc R U
C138 C 0.7849(2) 0.70075(18) 0.39845(15) 0.0224(7) Uani 1 1 d . .
C139 C 0.6967(2) 0.91183(18) 0.32784(16) 0.0265(7) Uani 1 1 d . .
H139 H 0.7236 0.9588 0.3415 0.032 Uiso 1 1 calc R U
O5 O 0.64070(18) 0.57363(15) 0.34253(16) 0.0465(7) Uani 1 1 d . .
N18 N 0.96559(17) 0.34980(16) 0.43463(13) 0.0247(6) Uani 1 1 d . .
H18 H 0.9346 0.3752 0.4389 0.030 Uiso 1 1 calc R U
C142 C 0.6146(2) 0.81795(19) 0.24181(15) 0.0249(7) Uani 1 1 d . .
H142 H 0.5860 0.8014 0.1967 0.030 Uiso 1 1 calc R U
C143 C 0.91558(19) 0.78325(18) 0.41607(15) 0.0215(7) Uani 1 1 d . .
C144 C 0.9560(2) 0.7345(2) 0.40633(16) 0.0258(7) Uani 1 1 d . .
C145 C 0.5193(2) 0.2003(2) 0.43221(16) 0.0265(7) Uani 1 1 d . .
H145 H 0.5226 0.2468 0.4333 0.032 Uiso 1 1 calc R U
C146 C 0.81560(19) 0.34013(19) 0.62543(15) 0.0243(7) Uani 1 1 d . .
C147 C 0.92627(19) 0.27960(18) 0.42398(15) 0.0218(7) Uani 1 1 d . .
N3 N 0.6603(2) 0.40745(18) 0.21693(15) 0.0382(8) Uani 1 1 d . .
C149 C 0.6531(2) 0.88951(18) 0.25900(16) 0.0247(7) Uani 1 1 d . .
C150 C 0.6219(2) 0.2917(2) 0.25410(17) 0.0319(8) Uani 1 1 d . .
H150 H 0.5890 0.2735 0.2102 0.038 Uiso 1 1 calc R U
C151 C 0.5889(2) 0.17945(18) 0.42811(15) 0.0243(7) Uani 1 1 d . .
C152 C 0.8446(2) 0.1397(2) 0.40519(17) 0.0300(8) Uani 1 1 d . .
H152 H 0.8150 0.0925 0.3991 0.036 Uiso 1 1 calc R U
C153 C 0.7165(2) 0.3881(2) 0.33415(17) 0.0302(8) Uani 1 1 d . .
H153 H 0.7474 0.4350 0.3446 0.036 Uiso 1 1 calc R U
C154 C 0.8189(2) 0.6478(2) 0.39007(17) 0.0305(8) Uani 1 1 d . .
H154 H 0.7843 0.6017 0.3821 0.037 Uiso 1 1 calc R U
C155 C 0.8438(2) 0.8428(2) 0.73940(17) 0.0361(9) Uani 1 1 d . .
H15A H 0.7892 0.8063 0.7320 0.043 Uiso 1 1 calc R U
H15B H 0.8491 0.8751 0.7765 0.043 Uiso 1 1 calc R U
C156 C 0.6266(2) 0.24777(19) 0.30521(16) 0.0260(7) Uani 1 1 d . .
H156 H 0.5969 0.2007 0.2949 0.031 Uiso 1 1 calc R U
C157 C 1.0629(2) 0.2688(2) 0.41940(17) 0.0323(8) Uani 1 1 d . .
H157 H 1.0959 0.2412 0.4138 0.039 Uiso 1 1 calc R U
C158 C 0.9047(2) 0.6653(2) 0.39388(17) 0.0321(8) Uani 1 1 d . .
H158 H 0.9287 0.6310 0.3881 0.039 Uiso 1 1 calc R U
C159 C 0.72654(18) 0.23382(17) 0.55587(15) 0.0211(6) Uani 1 1 d . .
H159 H 0.6977 0.1866 0.5531 0.025 Uiso 1 1 calc R U
C160 C 0.5043(2) 0.71618(19) 0.42155(16) 0.0258(7) Uani 1 1 d . .
H160 H 0.5155 0.7598 0.4430 0.031 Uiso 1 1 calc R U
C161 C 0.9292(2) 0.1643(2) 0.40528(17) 0.0319(8) Uani 1 1 d . .
H161 H 0.9576 0.1334 0.3983 0.038 Uiso 1 1 calc R U
C162 C 1.0452(2) 0.7595(2) 0.40914(18) 0.0350(9) Uani 1 1 d . .
H162 H 1.0736 0.7283 0.4032 0.042 Uiso 1 1 calc R U
C163 C 0.6657(2) 0.3631(2) 0.26704(17) 0.0313(8) Uani 1 1 d . .
C164 C 0.5837(2) 0.9121(2) 0.14415(16) 0.0285(7) Uani 1 1 d . .
H16A H 0.5913 0.8717 0.1247 0.034 Uiso 1 1 calc R U
H16B H 0.5935 0.9482 0.1138 0.034 Uiso 1 1 calc R U
C165 C 0.5958(2) 0.3835(2) 0.15104(18) 0.0391(10) Uani 1 1 d . .
H16C H 0.5988 0.3396 0.1350 0.047 Uiso 1 1 calc R U
H16D H 0.6103 0.4165 0.1188 0.047 Uiso 1 1 calc R U
C166 C 0.6655(2) 0.10273(19) 0.42127(17) 0.0302(8) Uani 1 1 d . .
C167 C 1.0507(2) 0.3829(2) 0.43908(17) 0.0291(8) Uani 1 1 d . .
C168 C 0.5842(2) 0.11015(19) 0.42714(17) 0.0299(8) Uani 1 1 d . .
C169 C 0.6322(2) 0.62442(19) 0.36714(18) 0.0302(8) Uani 1 1 d . .
C170 C 0.6902(3) 1.0096(2) 0.22616(18) 0.0361(9) Uani 1 1 d . .
H17A H 0.7055 1.0294 0.1866 0.043 Uiso 1 1 calc R U
H17B H 0.7433 1.0172 0.2621 0.043 Uiso 1 1 calc R U
C171 C 0.8919(2) 0.9522(2) 0.68923(18) 0.0337(8) Uani 1 1 d . .
H17C H 0.9131 0.9657 0.6503 0.040 Uiso 1 1 calc R U
H17D H 0.9414 0.9601 0.7287 0.040 Uiso 1 1 calc R U
C172 C 1.0882(2) 0.8274(2) 0.42022(18) 0.0355(9) Uani 1 1 d . .
H172 H 1.1459 0.8424 0.4208 0.043 Uiso 1 1 calc R U
C173 C 1.0994(2) 0.3373(2) 0.43046(18) 0.0326(8) Uani 1 1 d . .
H173 H 1.1573 0.3564 0.4327 0.039 Uiso 1 1 calc R U
C174 C 0.4907(2) 0.8938(2) 0.14675(19) 0.0350(9) Uani 1 1 d . .
H17K H 0.4526 0.8789 0.1018 0.052 Uiso 1 1 calc R U
H17L H 0.4815 0.9338 0.1645 0.052 Uiso 1 1 calc R U
H17M H 0.4795 0.8571 0.1756 0.052 Uiso 1 1 calc R U
C175 C 0.4400(2) 0.0791(2) 0.43549(19) 0.0393(10) Uani 1 1 d . .
H175 H 0.3900 0.0460 0.4387 0.047 Uiso 1 1 calc R U
C176 C 0.4041(2) 0.6048(2) 0.3715(2) 0.0385(9) Uani 1 1 d . .
H176 H 0.3481 0.5745 0.3590 0.046 Uiso 1 1 calc R U
C177 C 0.8513(2) 0.3438(2) 0.74987(16) 0.0315(8) Uani 1 1 d . .
H17E H 0.7926 0.3134 0.7418 0.038 Uiso 1 1 calc R U
H17F H 0.8613 0.3798 0.7850 0.038 Uiso 1 1 calc R U
C178 C 0.4446(2) 0.1489(2) 0.43462(18) 0.0354(9) Uani 1 1 d . .
H178 H 0.3965 0.1614 0.4357 0.042 Uiso 1 1 calc R U
C179 C 0.9094(2) 0.4485(2) 0.69577(18) 0.0364(9) Uani 1 1 d . .
H17G H 0.9365 0.4588 0.6594 0.044 Uiso 1 1 calc R U
H17H H 0.9546 0.4591 0.7383 0.044 Uiso 1 1 calc R U
C180 C 0.4218(2) 0.6684(2) 0.40547(19) 0.0333(8) Uani 1 1 d . .
H180 H 0.3782 0.6797 0.4178 0.040 Uiso 1 1 calc R U
C181 C 0.5514(2) 0.63279(18) 0.37438(17) 0.0286(7) Uani 1 1 d . .
C182 C 1.0478(2) 0.8781(2) 0.43133(17) 0.0315(8) Uani 1 1 d . .
C183 C 0.5100(2) 0.0593(2) 0.43150(19) 0.0359(9) Uani 1 1 d . .
H183 H 0.5074 0.0129 0.4317 0.043 Uiso 1 1 calc R U
C184 C 0.5036(3) 0.3742(3) 0.1519(3) 0.0585(14) Uani 1 1 d . .
H18A H 0.4655 0.3583 0.1072 0.088 Uiso 1 1 calc R U
H18B H 0.4994 0.4176 0.1664 0.088 Uiso 1 1 calc R U
H18C H 0.4879 0.3406 0.1828 0.088 Uiso 1 1 calc R U
C185 C 0.6940(4) 0.4815(2) 0.2341(2) 0.0553(13) Uani 1 1 d . .
H18K H 0.6847 0.4923 0.2770 0.066 Uiso 1 1 calc R U
H18L H 0.6627 0.5040 0.1997 0.066 Uiso 1 1 calc R U
C186 C 0.9160(3) 0.8112(3) 0.7595(2) 0.0504(12) Uani 1 1 d . .
H18D H 0.9132 0.7883 0.8000 0.076 Uiso 1 1 calc R U
H18E H 0.9703 0.8471 0.7678 0.076 Uiso 1 1 calc R U
H18F H 0.9102 0.7782 0.7236 0.076 Uiso 1 1 calc R U
C187 C 0.4694(2) 0.5853(2) 0.3558(2) 0.0390(9) Uani 1 1 d . .
H187 H 0.4583 0.5421 0.3337 0.047 Uiso 1 1 calc R U
C189 C 0.9131(3) 0.3022(3) 0.7747(2) 0.0487(11) Uani 1 1 d . .
H18G H 0.9043 0.2825 0.8156 0.073 Uiso 1 1 calc R U
H18H H 0.9713 0.3322 0.7837 0.073 Uiso 1 1 calc R U
H18I H 0.9025 0.2657 0.7406 0.073 Uiso 1 1 calc R U
C190 C 0.8541(3) 0.4940(2) 0.6948(2) 0.0431(10) Uani 1 1 d . .
H19A H 0.8889 0.5418 0.7001 0.065 Uiso 1 1 calc R U
H19B H 0.8281 0.4849 0.7314 0.065 Uiso 1 1 calc R U
H19C H 0.8099 0.4845 0.6524 0.065 Uiso 1 1 calc R U
C191 C 0.8393(3) 0.9969(3) 0.6996(3) 0.0551(12) Uani 1 1 d . .
H19D H 0.8742 1.0447 0.7063 0.083 Uiso 1 1 calc R U
H19E H 0.8193 0.9846 0.7388 0.083 Uiso 1 1 calc R U
H19F H 0.7909 0.9900 0.6604 0.083 Uiso 1 1 calc R U
C192 C 0.7889(5) 0.5103(3) 0.2398(3) 0.085(2) Uani 1 1 d . .
H19G H 0.8081 0.5595 0.2513 0.128 Uiso 1 1 calc R U
H19H H 0.7984 0.5007 0.1973 0.128 Uiso 1 1 calc R U
H19I H 0.8204 0.4891 0.2746 0.128 Uiso 1 1 calc R U
C208 C 0.6369(3) 1.0489(2) 0.2486(2) 0.0433(10) Uani 1 1 d . .
H20A H 0.6695 1.0972 0.2583 0.065 Uiso 1 1 calc R U
H20B H 0.6228 1.0309 0.2886 0.065 Uiso 1 1 calc R U
H20C H 0.5850 1.0433 0.2129 0.065 Uiso 1 1 calc R U

loop_
_atom_site_aniso_label
_atom_site_aniso_U_11
_atom_site_aniso_U_22
_atom_site_aniso_U_33
_atom_site_aniso_U_23
_atom_site_aniso_U_13
_atom_site_aniso_U_12
O11 0.0525(16) 0.0582(19) 0.0174(11) 0.0034(11) 0.0082(11) 0.0398(14)
N22 0.0171(12) 0.0244(14) 0.0180(12) 0.0042(10) 0.0057(9) 0.0059(10)
O1 0.0470(15) 0.0500(17) 0.0158(11) 0.0020(10) 0.0036(10) 0.0355(13)
N23 0.0209(13) 0.0209(14) 0.0226(13) -0.0011(10) 0.0084(10) 0.0074(11)
N8 0.0213(13) 0.0250(15) 0.0170(12) 0.0003(10) 0.0075(10) -0.0013(11)
C006 0.0218(15) 0.0169(16) 0.0260(16) 0.0043(12) 0.0084(12) 0.0045(12)
C007 0.0159(14) 0.0273(17) 0.0134(13) 0.0000(11) 0.0021(11) 0.0028(12)
C008 0.0139(14) 0.0194(16) 0.0234(15) 0.0037(12) 0.0076(11) 0.0021(11)
N7 0.0225(14) 0.0283(16) 0.0229(13) -0.0047(11) 0.0104(11) -0.0005(11)
N21 0.0261(14) 0.0217(14) 0.0234(13) 0.0078(11) 0.0064(11) 0.0106(11)
C011 0.0177(14) 0.0235(17) 0.0197(14) 0.0066(12) 0.0049(11) 0.0057(12)
C012 0.0194(15) 0.0289(18) 0.0172(14) 0.0031(12) 0.0070(11) 0.0055(13)
C013 0.0153(14) 0.0326(19) 0.0195(15) 0.0042(13) 0.0033(11) 0.0039(13)
O14 0.0316(13) 0.0447(17) 0.0371(14) -0.0036(12) 0.0106(11) 0.0193(12)
N10 0.0299(15) 0.0448(19) 0.0173(13) 0.0058(12) 0.0044(11) 0.0193(13)
C017 0.0279(17) 0.034(2) 0.0188(15) 0.0020(13) 0.0086(12) 0.0161(14)
C018 0.0271(17) 0.0242(18) 0.0184(14) 0.0040(12) 0.0065(12) 0.0019(13)
C019 0.0241(16) 0.0308(19) 0.0199(15) 0.0020(13) 0.0078(12) 0.0110(14)
C020 0.0234(16) 0.0251(18) 0.0209(15) 0.0018(12) 0.0071(12) 0.0036(13)
O2 0.0314(14) 0.0467(18) 0.0553(17) -0.0014(14) 0.0209(12) 0.0128(13)
C022 0.0206(15) 0.0256(17) 0.0219(15) -0.0005(12) 0.0085(12) 0.0034(13)
C023 0.0212(15) 0.0272(18) 0.0148(14) -0.0012(12) 0.0086(11) 0.0000(13)
C024 0.0219(15) 0.0308(18) 0.0145(14) 0.0056(12) 0.0040(11) 0.0052(13)
C025 0.0127(13) 0.0214(16) 0.0271(16) 0.0054(12) 0.0055(11) 0.0051(12)
C026 0.0178(15) 0.0294(18) 0.0217(15) 0.0041(13) 0.0076(12) 0.0049(13)
C027 0.0162(14) 0.0252(17) 0.0188(14) 0.0046(12) 0.0047(11) 0.0042(12)
N19 0.0383(17) 0.046(2) 0.0188(13) 0.0077(12) 0.0083(12) 0.0259(15)
O13 0.0433(15) 0.0271(15) 0.0473(16) 0.0073(11) 0.0138(12) 0.0145(12)
C030 0.0252(16) 0.0280(18) 0.0194(15) 0.0049(12) 0.0058(12) 0.0053(13)
C031 0.0197(15) 0.0219(17) 0.0224(15) 0.0075(12) 0.0062(12) 0.0050(12)
C032 0.0277(17) 0.0327(19) 0.0213(15) 0.0071(13) 0.0064(13) 0.0171(14)
C033 0.0205(15) 0.0253(18) 0.0223(15) -0.0019(12) 0.0024(12) 0.0065(13)
C034 0.0270(17) 0.0264(18) 0.0254(16) 0.0061(13) 0.0082(13) -0.0019(14)
C035 0.0211(16) 0.036(2) 0.0237(16) -0.0048(13) 0.0071(12) 0.0088(14)
N20 0.0424(18) 0.0324(17) 0.0236(14) 0.0023(12) 0.0105(12) 0.0123(14)
C037 0.0218(15) 0.0350(19) 0.0147(14) 0.0034(12) 0.0025(11) 0.0137(14)
C038 0.0204(15) 0.0306(19) 0.0224(15) 0.0043(13) 0.0065(12) 0.0047(13)
N1 0.0255(14) 0.0227(15) 0.0254(13) 0.0074(11) 0.0077(11) 0.0056(11)
C040 0.0182(15) 0.0317(19) 0.0187(14) 0.0064(13) 0.0048(11) 0.0079(13)
C041 0.0304(18) 0.0275(19) 0.0256(16) 0.0068(13) 0.0055(13) 0.0118(14)
C042 0.0263(17) 0.0312(19) 0.0205(15) 0.0061(13) 0.0047(12) 0.0067(14)
C043 0.037(2) 0.040(2) 0.0261(17) 0.0053(15) 0.0131(14) 0.0208(17)
C044 0.0202(15) 0.0245(17) 0.0240(15) 0.0097(13) 0.0047(12) 0.0053(13)
C045 0.0166(14) 0.0336(19) 0.0177(14) 0.0053(13) 0.0049(11) 0.0047(13)
C046 0.0316(18) 0.037(2) 0.0204(15) 0.0067(13) 0.0067(13) 0.0190(15)
C047 0.0304(17) 0.0314(19) 0.0184(15) 0.0027(13) 0.0029(13) 0.0134(14)
C048 0.0219(16) 0.035(2) 0.0191(15) 0.0086(13) 0.0042(12) 0.0131(14)
C049 0.0150(14) 0.0290(18) 0.0186(14) 0.0074(12) 0.0038(11) 0.0061(12)
C050 0.0282(17) 0.042(2) 0.0167(15) 0.0044(14) 0.0076(13) 0.0144(15)
C051 0.0334(18) 0.039(2) 0.0222(16) 0.0053(14) 0.0084(13) 0.0226(16)
C052 0.0306(18) 0.032(2) 0.0229(16) -0.0004(13) 0.0143(13) 0.0026(15)
C053 0.0240(16) 0.0294(19) 0.0178(14) 0.0012(12) 0.0069(12) -0.0029(14)
C054 0.0311(19) 0.035(2) 0.0247(17) -0.0002(14) 0.0104(14) -0.0080(16)
C055 0.0242(16) 0.0300(19) 0.0219(15) -0.0013(13) 0.0064(12) 0.0078(14)
O3 0.0485(17) 0.0356(17) 0.067(2) 0.0232(15) 0.0101(14) 0.0172(14)
C057 0.0253(17) 0.039(2) 0.0284(17) -0.0046(15) 0.0114(14) 0.0026(16)
C058 0.039(2) 0.045(2) 0.0265(17) 0.0062(15) 0.0109(15) 0.0213(17)
C059 0.0222(16) 0.044(2) 0.0296(18) -0.0068(15) 0.0104(13) 0.0074(15)
C060 0.0282(18) 0.047(2) 0.0191(15) 0.0021(14) 0.0046(13) 0.0145(16)
C061 0.0283(18) 0.032(2) 0.0359(19) -0.0041(15) 0.0105(15) 0.0067(15)
C062 0.0207(16) 0.043(2) 0.0291(17) 0.0050(15) 0.0056(13) 0.0075(15)
C063 0.0316(18) 0.031(2) 0.0240(16) -0.0023(13) 0.0093(14) 0.0077(15)
C064 0.0213(16) 0.034(2) 0.0303(17) -0.0016(14) 0.0109(13) -0.0049(14)
C065 0.0340(19) 0.0277(19) 0.0286(17) 0.0101(14) 0.0070(14) 0.0038(15)
C066 0.0343(19) 0.0259(19) 0.0258(17) 0.0065(14) 0.0070(14) -0.0054(15)
C067 0.0352(19) 0.036(2) 0.0293(17) 0.0047(15) 0.0077(14) 0.0222(16)
C068 0.0298(17) 0.033(2) 0.0203(15) 0.0035(13) 0.0037(13) 0.0148(15)
C069 0.0357(19) 0.039(2) 0.0264(17) -0.0042(15) 0.0132(15) 0.0085(16)
C070 0.0220(16) 0.038(2) 0.0238(16) 0.0055(14) 0.0072(13) 0.0091(14)
C071 0.0313(18) 0.048(2) 0.0281(17) 0.0140(16) 0.0082(14) 0.0223(17)
C072 0.0280(18) 0.053(3) 0.0272(17) 0.0072(16) 0.0069(14) 0.0203(17)
C073 0.0269(18) 0.046(2) 0.0240(16) 0.0065(15) 0.0036(13) 0.0156(16)
C074 0.0301(18) 0.040(2) 0.0195(15) 0.0065(14) 0.0062(13) 0.0150(15)
C075 0.074(3) 0.031(2) 0.031(2) 0.0014(16) 0.0165(19) 0.013(2)
C076 0.0282(19) 0.047(3) 0.048(2) -0.0124(19) 0.0023(16) 0.0168(18)
C077 0.0240(17) 0.043(2) 0.0335(19) -0.0027(16) 0.0140(14) -0.0012(16)
C078 0.0348(19) 0.031(2) 0.0298(18) 0.0006(14) 0.0067(14) 0.0150(15)
C079 0.039(2) 0.026(2) 0.0353(19) 0.0067(15) 0.0070(15) 0.0116(16)
C080 0.039(2) 0.049(3) 0.041(2) -0.0103(18) 0.0203(17) 0.0052(18)
C081 0.058(3) 0.034(2) 0.036(2) 0.0043(16) 0.0153(18) 0.0217(19)
C082 0.0243(17) 0.037(2) 0.0355(19) -0.0076(15) 0.0075(14) 0.0078(15)
C083 0.037(2) 0.038(2) 0.045(2) -0.0014(17) 0.0022(17) 0.0205(18)
C084 0.054(3) 0.060(3) 0.035(2) -0.004(2) -0.0059(19) -0.002(2)
C085 0.050(3) 0.053(3) 0.033(2) 0.0044(19) -0.0037(18) 0.007(2)
C086 0.045(2) 0.054(3) 0.049(2) 0.019(2) 0.0109(19) 0.017(2)
C087 0.045(2) 0.054(3) 0.053(3) 0.020(2) 0.017(2) 0.024(2)
C088 0.106(4) 0.076(4) 0.049(3) 0.020(3) 0.034(3) 0.069(3)
N9 0.0292(15) 0.0347(17) 0.0216(13) 0.0023(11) 0.0095(11) 0.0137(12)
O4 0.0375(14) 0.0226(13) 0.0194(11) -0.0028(9) -0.0001(10) -0.0003(10)
O7 0.0343(13) 0.0288(14) 0.0202(11) -0.0018(9) 0.0073(10) -0.0029(10)
N14 0.0176(12) 0.0306(16) 0.0178(12) 0.0011(10) 0.0067(10) 0.0099(11)
N17 0.0161(12) 0.0359(17) 0.0155(12) -0.0031(11) 0.0039(9) 0.0088(11)
C109 0.0166(14) 0.0275(18) 0.0208(15) -0.0028(12) 0.0055(11) 0.0044(12)
N16 0.0206(13) 0.0287(16) 0.0207(13) -0.0083(11) 0.0052(10) 0.0049(11)
N15 0.0191(13) 0.0334(17) 0.0252(13) 0.0099(11) 0.0085(10) 0.0147(12)
N12 0.0236(14) 0.0368(18) 0.0209(13) -0.0060(12) 0.0035(11) 0.0006(12)
N2 0.0312(15) 0.0307(17) 0.0214(14) -0.0094(11) 0.0083(11) -0.0047(13)
C114 0.0148(14) 0.0298(18) 0.0237(15) 0.0012(13) 0.0072(12) 0.0078(13)
C115 0.0131(13) 0.0248(17) 0.0193(14) -0.0065(12) 0.0031(11) 0.0022(12)
C116 0.0200(15) 0.0344(19) 0.0158(14) -0.0053(12) 0.0036(11) 0.0083(13)
C117 0.0148(14) 0.0308(18) 0.0200(15) -0.0085(12) 0.0036(11) 0.0059(13)
O10 0.0325(14) 0.0376(17) 0.0507(16) 0.0087(12) 0.0201(12) 0.0045(12)
C119 0.0260(16) 0.037(2) 0.0147(14) -0.0028(13) 0.0085(12) 0.0064(14)
C120 0.0180(15) 0.0200(16) 0.0233(15) -0.0047(12) 0.0058(12) 0.0051(12)
O8 0.0437(16) 0.0230(15) 0.0588(18) -0.0092(12) 0.0155(13) 0.0094(12)
N13 0.0226(13) 0.0233(15) 0.0232(13) -0.0053(10) 0.0053(10) 0.0078(11)
C123 0.0189(15) 0.0311(19) 0.0214(15) -0.0043(13) 0.0073(12) 0.0062(13)
C124 0.0161(14) 0.0248(17) 0.0248(16) -0.0085(12) 0.0056(12) 0.0034(12)
C125 0.0234(16) 0.0296(18) 0.0169(14) -0.0011(12) 0.0071(12) 0.0048(13)
C126 0.0146(14) 0.0239(17) 0.0220(15) -0.0042(12) 0.0058(11) 0.0034(12)
C127 0.0136(14) 0.0344(19) 0.0193(15) -0.0039(13) 0.0061(11) 0.0037(13)
C128 0.0225(16) 0.0290(18) 0.0203(15) 0.0004(13) 0.0073(12) 0.0069(13)
N11 0.0290(15) 0.0373(18) 0.0230(14) 0.0059(12) 0.0086(11) 0.0101(13)
C130 0.0237(16) 0.0230(17) 0.0224(15) -0.0035(12) 0.0095(12) -0.0021(13)
C131 0.0223(15) 0.0287(18) 0.0152(14) -0.0047(12) 0.0013(11) 0.0041(13)
C132 0.0196(15) 0.0252(18) 0.0241(16) -0.0075(13) 0.0037(12) -0.0002(13)
C133 0.0237(16) 0.040(2) 0.0200(15) -0.0016(13) 0.0073(12) 0.0151(15)
C134 0.0153(14) 0.0248(17) 0.0257(16) -0.0013(12) 0.0060(12) 0.0074(12)
C135 0.0224(15) 0.0238(17) 0.0203(14) -0.0001(12) 0.0072(12) 0.0048(13)
O6 0.0251(13) 0.0469(18) 0.0503(16) 0.0185(13) 0.0102(11) 0.0030(12)
C137 0.0155(14) 0.0312(18) 0.0195(14) -0.0010(12) 0.0073(11) 0.0064(13)
C138 0.0218(15) 0.0297(18) 0.0177(14) 0.0007(12) 0.0077(12) 0.0090(13)
C139 0.0259(17) 0.0244(18) 0.0232(16) -0.0023(13) 0.0052(13) 0.0010(13)
O5 0.0463(17) 0.0272(15) 0.0643(19) -0.0143(13) 0.0130(14) 0.0116(12)
N18 0.0213(13) 0.0349(17) 0.0243(13) 0.0053(11) 0.0110(11) 0.0140(12)
C142 0.0190(15) 0.037(2) 0.0173(14) -0.0005(13) 0.0053(12) 0.0069(13)
C143 0.0216(15) 0.0313(18) 0.0156(14) 0.0064(12) 0.0076(11) 0.0119(13)
C144 0.0239(16) 0.042(2) 0.0202(15) 0.0039(14) 0.0092(12) 0.0209(15)
C145 0.0209(16) 0.036(2) 0.0227(16) -0.0018(13) 0.0080(12) 0.0075(14)
C146 0.0160(14) 0.037(2) 0.0164(14) -0.0071(13) 0.0067(11) 0.0014(13)
C147 0.0204(15) 0.0323(19) 0.0163(14) 0.0032(12) 0.0059(11) 0.0124(13)
N3 0.055(2) 0.043(2) 0.0245(15) 0.0039(13) 0.0150(14) 0.0234(16)
C149 0.0223(16) 0.0286(18) 0.0241(16) 0.0013(13) 0.0100(12) 0.0062(13)
C150 0.0211(16) 0.052(2) 0.0237(16) -0.0049(15) 0.0059(13) 0.0134(16)
C151 0.0195(15) 0.0302(19) 0.0175(14) -0.0046(12) 0.0034(12) 0.0012(13)
C152 0.0291(18) 0.033(2) 0.0269(17) -0.0094(14) 0.0037(13) 0.0123(15)
C153 0.0329(18) 0.033(2) 0.0263(17) -0.0011(14) 0.0136(14) 0.0078(15)
C154 0.0322(18) 0.032(2) 0.0285(17) -0.0049(14) 0.0073(14) 0.0135(15)
C155 0.0269(18) 0.055(3) 0.0216(16) -0.0038(16) 0.0058(13) 0.0071(17)
C156 0.0224(16) 0.035(2) 0.0212(15) -0.0053(13) 0.0067(12) 0.0094(14)
C157 0.0222(17) 0.052(2) 0.0277(17) 0.0003(16) 0.0092(13) 0.0171(16)
C158 0.0338(19) 0.042(2) 0.0275(17) -0.0019(15) 0.0101(14) 0.0210(17)
C159 0.0154(14) 0.0245(17) 0.0235(15) -0.0045(12) 0.0071(11) 0.0049(12)
C160 0.0205(16) 0.034(2) 0.0217(15) 0.0043(13) 0.0060(12) 0.0068(14)
C161 0.0329(19) 0.046(2) 0.0224(16) -0.0057(15) 0.0078(14) 0.0200(17)
C162 0.0274(18) 0.060(3) 0.0292(18) 0.0091(17) 0.0135(14) 0.0263(18)
C163 0.0346(19) 0.046(2) 0.0204(16) 0.0027(14) 0.0154(14) 0.0162(16)
C164 0.0295(18) 0.035(2) 0.0240(16) 0.0075(14) 0.0101(13) 0.0115(15)
C165 0.038(2) 0.061(3) 0.0261(18) 0.0162(17) 0.0149(15) 0.0208(19)
C166 0.0345(19) 0.027(2) 0.0275(17) -0.0064(14) 0.0071(14) 0.0093(15)
C167 0.0246(17) 0.036(2) 0.0257(16) 0.0063(14) 0.0096(13) 0.0066(15)
C168 0.0301(18) 0.031(2) 0.0237(16) -0.0049(13) 0.0049(13) 0.0047(15)
C169 0.0334(19) 0.0228(18) 0.0317(18) -0.0034(14) 0.0084(14) 0.0060(14)
C170 0.045(2) 0.034(2) 0.0256(17) 0.0055(15) 0.0099(15) 0.0067(17)
C171 0.0270(18) 0.040(2) 0.0260(17) -0.0083(15) 0.0018(14) 0.0038(16)
C172 0.0188(16) 0.065(3) 0.0329(19) 0.0178(18) 0.0145(14) 0.0208(17)
C173 0.0174(16) 0.050(2) 0.0330(18) 0.0057(16) 0.0119(13) 0.0094(15)
C174 0.0281(18) 0.047(2) 0.0338(19) 0.0132(16) 0.0126(15) 0.0132(16)
C175 0.0297(19) 0.040(2) 0.036(2) -0.0066(16) 0.0098(15) -0.0073(16)
C176 0.0243(18) 0.035(2) 0.044(2) 0.0102(17) 0.0032(15) -0.0015(16)
C177 0.0285(18) 0.045(2) 0.0178(15) -0.0076(14) 0.0069(13) 0.0064(16)
C178 0.0237(17) 0.043(2) 0.0341(19) -0.0046(16) 0.0080(14) 0.0029(16)
C179 0.0307(19) 0.039(2) 0.0289(18) -0.0140(15) 0.0096(15) -0.0049(16)
C180 0.0228(17) 0.038(2) 0.039(2) 0.0116(16) 0.0115(14) 0.0083(15)
C181 0.0292(18) 0.0244(18) 0.0293(17) 0.0027(13) 0.0065(14) 0.0058(14)
C182 0.0191(16) 0.046(2) 0.0278(17) 0.0157(15) 0.0076(13) 0.0078(15)
C183 0.041(2) 0.0232(19) 0.0358(19) -0.0062(14) 0.0102(16) -0.0007(16)
C184 0.045(3) 0.088(4) 0.064(3) 0.045(3) 0.033(2) 0.035(3)
C185 0.108(4) 0.048(3) 0.029(2) 0.0127(18) 0.026(2) 0.045(3)
C186 0.038(2) 0.066(3) 0.036(2) -0.002(2) -0.0065(17) 0.014(2)
C187 0.039(2) 0.024(2) 0.045(2) 0.0011(16) 0.0067(17) 0.0009(16)
C189 0.036(2) 0.073(3) 0.032(2) -0.006(2) -0.0046(16) 0.022(2)
C190 0.041(2) 0.038(2) 0.042(2) -0.0090(17) 0.0150(18) -0.0011(18)
C191 0.045(3) 0.052(3) 0.063(3) -0.019(2) 0.010(2) 0.014(2)
C192 0.155(6) 0.033(3) 0.058(3) -0.002(2) 0.058(4) -0.009(3)
C208 0.065(3) 0.030(2) 0.035(2) 0.0034(16) 0.0161(19) 0.0140(19)

loop_
_atom_type_symbol
_atom_type_description
_atom_type_scat_dispersion_real
_atom_type_scat_dispersion_imag
_atom_type_scat_source
C C 0.0033 0.0016 'International Tables Vol C Tables 4.2.6.8 and 6.1.1.4'
H H 0.0000 0.0000 'International Tables Vol C Tables 4.2.6.8 and 6.1.1.4'
N N 0.0061 0.0033 'International Tables Vol C Tables 4.2.6.8 and 6.1.1.4'
O O 0.0106 0.0060 'International Tables Vol C Tables 4.2.6.8 and 6.1.1.4'

loop_
_geom_angle_atom_site_label_1
_geom_angle_atom_site_label_2
_geom_angle_atom_site_label_3
_geom_angle
C017 O11 C050 118.5(3)
C007 N22 C024 117.7(3)
C019 O1 C048 118.6(3)
C007 N23 C035 124.8(3)
C018 N8 C023 117.3(3)
C022 C006 C008 122.4(3)
N22 C007 N23 116.5(3)
N22 C007 C020 123.9(3)
N23 C007 C020 119.6(3)
C019 C008 C006 116.4(3)
C019 C008 C031 122.2(3)
C006 C008 C031 121.4(3)
C023 N7 C057 125.4(3)
C024 N21 C068 126.4(3)
C024 N21 C049 120.4(3)
C068 N21 C049 112.6(3)
C017 C011 C025 117.0(3)
C017 C011 C049 122.5(3)
C025 C011 C049 120.5(3)
C025 C012 C040 120.4(3)
C050 C013 C038 116.7(3)
C050 C013 C049 121.6(3)
C038 C013 C049 121.7(3)
C045 N10 C073 122.4(3)
C045 N10 C060 121.8(3)
C073 N10 C060 115.8(3)
O11 C017 C011 122.5(3)
O11 C017 C051 115.3(3)
C011 C017 C051 122.2(3)
N8 C018 N1 115.1(3)
N8 C018 C065 123.1(3)
N1 C018 C065 121.8(3)
O1 C019 C008 123.0(3)
O1 C019 C032 113.7(3)
C008 C019 C032 123.2(3)
C034 C020 C007 116.5(3)
C034 C020 C064 126.1(3)
C007 C020 C064 117.4(3)
C006 C022 C045 120.7(3)
N8 C023 N7 116.6(3)
N8 C023 C053 125.0(3)
N7 C023 C053 118.5(3)
N22 C024 N21 114.2(3)
N22 C024 C041 123.2(3)
N21 C024 C041 122.6(3)
C012 C025 C011 122.4(3)
N9 C026 C046 122.8(3)
N9 C026 C030 120.2(3)
C046 C026 C030 117.0(3)
C048 C027 C044 116.8(3)
C048 C027 C031 121.7(3)
C044 C027 C031 121.5(3)
C040 N19 C074 120.5(3)
C040 N19 C071 121.7(3)
C074 N19 C071 117.3(3)
C044 C030 C026 120.7(3)
C008 C031 C033 113.4(3)
C008 C031 C027 110.9(3)
C033 C031 C027 108.9(2)
C008 C031 N1 113.3(2)
C033 C031 N1 100.4(3)
C027 C031 N1 109.5(2)
C019 C032 C045 119.5(3)
C078 C033 C055 120.5(3)
C078 C033 C031 110.3(3)
C055 C033 C031 129.0(3)
C041 C034 C020 121.1(3)
O14 C035 N23 120.4(3)
O14 C035 C059 124.6(3)
N23 C035 C059 114.9(3)
C052 N20 C075 119.6(3)
C052 N20 C069 120.7(3)
C075 N20 C069 116.0(3)
C047 C037 C070 121.0(3)
C047 C037 C049 111.2(3)
C070 C037 C049 127.7(3)
C042 C038 C013 122.6(3)
C079 N1 C018 126.1(3)
C079 N1 C031 111.4(3)
C018 N1 C031 122.1(3)
N19 C040 C051 121.3(3)
N19 C040 C012 121.0(3)
C051 C040 C012 117.6(3)
C034 C041 C024 117.6(3)
C038 C042 C052 120.5(3)
C050 C043 C052 120.4(3)
C030 C044 C027 122.5(3)
N10 C045 C022 122.0(3)
N10 C045 C032 120.2(3)
C022 C045 C032 117.8(3)
C048 C046 C026 120.3(3)
C037 C047 C067 121.5(3)
C037 C047 C068 109.5(3)
C067 C047 C068 128.9(3)
C027 C048 O1 123.4(3)
C027 C048 C046 122.7(3)
O1 C048 C046 113.9(3)
C013 C049 C011 110.5(3)
C013 C049 N21 113.6(2)
C011 C049 N21 110.1(2)
C013 C049 C037 112.4(2)
C011 C049 C037 109.8(2)
N21 C049 C037 100.0(3)
C043 C050 C013 122.5(3)
C043 C050 O11 114.2(3)
C013 C050 O11 123.3(3)
C017 C051 C040 120.3(3)
N20 C052 C043 120.9(4)
N20 C052 C042 121.9(3)
C043 C052 C042 117.2(3)
C066 C053 C023 115.7(3)
C066 C053 C054 126.1(3)
C023 C053 C054 118.2(3)
C077 C054 C053 121.3(3)
C033 C055 C082 118.7(3)
O2 C057 N7 121.1(3)
O2 C057 C077 123.6(3)
N7 C057 C077 115.3(4)
N9 C058 C081 115.5(3)
C064 C059 C035 121.9(3)
N10 C060 C084 112.1(3)
C072 C062 C070 121.1(3)
N9 C063 C061 115.4(3)
C059 C064 C020 121.3(3)
C066 C065 C018 118.1(4)
C065 C066 C053 120.8(3)
C047 C067 C072 117.9(4)
O13 C068 N21 126.5(3)
O13 C068 C047 127.5(3)
N21 C068 C047 106.0(3)
N20 C069 C080 114.3(3)
C037 C070 C062 117.7(4)
N19 C071 C087 112.7(3)
C062 C072 C067 120.6(3)
N10 C073 C086 112.8(3)
N19 C074 C085 113.0(3)
N20 C075 C088 113.6(4)
C083 C076 C082 121.5(4)
C054 C077 C057 121.4(3)
C033 C078 C083 121.5(4)
C033 C078 C079 110.0(3)
C083 C078 C079 128.4(4)
O3 C079 N1 126.0(4)
O3 C079 C078 127.5(4)
N1 C079 C078 106.4(3)
C076 C082 C055 120.5(3)
C076 C083 C078 117.2(4)
C026 N9 C063 119.8(3)
C026 N9 C058 120.9(3)
C063 N9 C058 117.0(3)
C131 O4 C128 118.9(3)
C125 O7 C119 118.0(3)
C138 N14 C143 116.8(3)
C116 N17 C147 117.7(3)
C131 C109 C124 116.4(3)
C131 C109 C120 122.3(3)
C124 C109 C120 121.3(3)
C166 N16 C116 126.3(3)
C166 N16 C117 113.1(3)
C116 N16 C117 120.1(3)
C143 N15 C182 123.8(3)
C127 N12 C171 122.0(3)
C127 N12 C155 122.2(3)
C171 N12 C155 115.8(3)
C146 N2 C179 121.9(3)
C146 N2 C177 120.9(3)
C179 N2 C177 116.3(3)
C134 C114 C127 120.3(3)
C128 C115 C134 116.3(3)
C128 C115 C120 121.5(3)
C134 C115 C120 122.2(3)
N17 C116 C152 123.5(3)
N17 C116 N16 113.8(3)
C152 C116 N16 122.7(3)
C123 C117 N16 113.4(3)
C123 C117 C151 112.5(3)
N16 C117 C151 99.9(3)
C123 C117 C126 110.2(3)
N16 C117 C126 110.7(2)
C151 C117 C126 109.7(2)
C123 C119 O7 123.0(3)
C123 C119 C153 122.9(3)
O7 C119 C153 114.1(3)
N13 C120 C109 111.3(3)
N13 C120 C115 112.7(3)
C109 C120 C115 111.1(3)
N13 C120 C135 100.6(2)
C109 C120 C135 108.3(3)
C115 C120 C135 112.3(2)
C169 N13 C138 125.1(3)
C169 N13 C120 112.0(3)
C138 N13 C120 122.3(3)
C119 C123 C156 116.9(3)
C119 C123 C117 122.2(3)
C156 C123 C117 120.9(3)
C142 C124 C109 122.2(3)
C126 C125 O7 123.1(3)
C126 C125 C130 122.8(3)
O7 C125 C130 114.1(3)
C125 C126 C159 117.1(3)
C125 C126 C117 122.3(3)
C159 C126 C117 120.5(3)
N12 C127 C132 121.7(3)
N12 C127 C114 121.1(3)
C132 C127 C114 117.2(3)
O4 C128 C132 114.3(3)
O4 C128 C115 123.0(3)
C132 C128 C115 122.7(3)
C149 N11 C170 121.8(3)
C149 N11 C164 118.5(3)
C170 N11 C164 117.5(3)
C125 C130 C146 119.6(3)
O4 C131 C109 123.1(3)
O4 C131 C139 113.8(3)
C109 C131 C139 123.1(3)
C128 C132 C127 120.6(3)
C147 C133 C161 116.7(3)
C147 C133 C157 117.0(3)
C161 C133 C157 126.3(3)
C114 C134 C115 122.9(3)
C160 C135 C181 120.1(3)
C160 C135 C120 129.6(3)
C181 C135 C120 110.2(3)
C159 C137 C146 120.7(3)
N14 C138 C154 123.8(3)
N14 C138 N13 114.7(3)
C154 C138 N13 121.5(3)
C131 C139 C149 119.8(3)
C147 N18 C167 125.2(3)
C124 C142 C149 121.3(3)
N14 C143 N15 115.9(3)
N14 C143 C144 124.2(3)
N15 C143 C144 119.9(3)
C158 C144 C143 116.6(3)
C158 C144 C162 125.4(3)
C143 C144 C162 118.0(3)
C178 C145 C151 117.5(4)
N2 C146 C137 121.0(3)
N2 C146 C130 121.4(3)
C137 C146 C130 117.5(3)
N17 C147 N18 116.3(3)
N17 C147 C133 124.1(3)
N18 C147 C133 119.6(3)
C163 N3 C185 120.2(3)
C163 N3 C165 120.0(3)
C185 N3 C165 116.3(3)
N11 C149 C142 120.9(3)
N11 C149 C139 122.0(3)
C142 C149 C139 117.2(3)
C156 C150 C163 121.4(3)
C168 C151 C145 121.2(3)
C168 C151 C117 110.9(3)
C145 C151 C117 127.9(3)
C161 C152 C116 117.5(3)
C119 C153 C163 120.0(3)
C158 C154 C138 118.3(3)
N12 C155 C186 113.0(3)
C150 C156 C123 121.3(3)
C173 C157 C133 121.9(4)
C154 C158 C144 120.2(3)
C137 C159 C126 122.2(3)
C135 C160 C180 118.9(4)
C152 C161 C133 120.4(3)
C172 C162 C144 120.6(4)
N3 C163 C150 122.0(3)
N3 C163 C153 120.7(4)
C150 C163 C153 117.3(3)
N11 C164 C174 115.5(3)
N3 C165 C184 114.6(3)
O8 C166 N16 127.1(3)
O8 C166 C168 127.2(3)
N16 C166 C168 105.7(3)
O10 C167 N18 120.6(4)
O10 C167 C173 124.5(3)
N18 C167 C173 114.9(3)
C151 C168 C183 120.9(4)
C151 C168 C166 109.8(3)
C183 C168 C166 129.3(4)
O5 C169 N13 126.8(3)
O5 C169 C181 126.9(3)
N13 C169 C181 106.3(3)
N11 C170 C208 115.9(3)
N12 C171 C191 113.0(3)
C162 C172 C182 122.0(3)
C157 C173 C167 121.4(3)
C183 C175 C178 120.0(3)
C180 C176 C187 120.6(3)
N2 C177 C189 112.5(3)
C145 C178 C175 121.7(4)
N2 C179 C190 112.7(3)
C176 C180 C160 120.7(4)
C135 C181 C187 122.0(4)
C135 C181 C169 109.3(3)
C187 C181 C169 128.7(4)
O6 C182 N15 120.4(4)
O6 C182 C172 124.0(3)
N15 C182 C172 115.6(3)
C175 C183 C168 118.7(4)
N3 C185 C192 112.7(4)
C181 C187 C176 117.5(4)

loop_
_geom_bond_atom_site_label_1
_geom_bond_atom_site_label_2
_geom_bond_distance
O11 C017 1.368(4)
O11 C050 1.386(4)
N22 C007 1.338(4)
N22 C024 1.341(4)
O1 C019 1.376(4)
O1 C048 1.382(4)
N23 C007 1.368(4)
N23 C035 1.382(4)
N8 C018 1.328(5)
N8 C023 1.335(4)
C006 C022 1.392(4)
C006 C008 1.397(4)
C007 C020 1.408(4)
C008 C019 1.386(5)
C008 C031 1.504(4)
N7 C023 1.373(5)
N7 C057 1.380(4)
N21 C024 1.399(4)
N21 C068 1.404(4)
N21 C049 1.519(4)
C011 C017 1.388(5)
C011 C025 1.389(4)
C011 C049 1.513(4)
C012 C025 1.385(4)
C012 C040 1.408(5)
C013 C050 1.384(5)
C013 C038 1.392(4)
C013 C049 1.509(5)
O14 C035 1.240(5)
N10 C045 1.374(4)
N10 C073 1.454(5)
N10 C060 1.455(4)
C017 C051 1.392(4)
C018 N1 1.400(4)
C018 C065 1.407(5)
C019 C032 1.402(4)
C020 C034 1.399(5)
C020 C064 1.427(5)
O2 C057 1.240(5)
C022 C045 1.405(5)
C023 C053 1.409(4)
C024 C041 1.411(5)
C026 N9 1.376(4)
C026 C046 1.403(4)
C026 C030 1.416(5)
C027 C048 1.375(5)
C027 C044 1.389(4)
C027 C031 1.524(5)
N19 C040 1.375(4)
N19 C074 1.452(4)
N19 C071 1.452(5)
O13 C068 1.218(4)
C030 C044 1.378(5)
C031 C033 1.517(4)
C031 N1 1.524(4)
C032 C045 1.417(5)
C033 C078 1.373(5)
C033 C055 1.381(4)
C034 C041 1.369(5)
C035 C059 1.442(5)
N20 C052 1.373(5)
N20 C075 1.453(5)
N20 C069 1.458(4)
C037 C047 1.386(5)
C037 C070 1.387(5)
C037 C049 1.524(4)
C038 C042 1.370(5)
N1 C079 1.394(5)
C040 C051 1.406(5)
C042 C052 1.413(5)
C043 C050 1.381(5)
C043 C052 1.407(5)
C046 C048 1.397(5)
C047 C067 1.392(5)
C047 C068 1.480(5)
C053 C066 1.393(6)
C053 C054 1.443(5)
C054 C077 1.338(6)
C055 C082 1.386(5)
O3 C079 1.220(5)
C057 C077 1.457(5)
C058 N9 1.456(5)
C058 C081 1.531(5)
C059 C064 1.349(6)
C060 C084 1.507(6)
C061 C063 1.522(5)
C062 C072 1.393(6)
C062 C070 1.404(5)
C063 N9 1.461(4)
C065 C066 1.377(5)
C067 C072 1.394(5)
C069 C080 1.528(5)
C071 C087 1.504(6)
C073 C086 1.520(6)
C074 C085 1.517(6)
C075 C088 1.496(7)
C076 C083 1.382(6)
C076 C082 1.381(6)
C078 C083 1.399(5)
C078 C079 1.470(5)
O4 C131 1.377(4)
O4 C128 1.384(4)
O7 C125 1.380(4)
O7 C119 1.384(4)
N14 C138 1.328(4)
N14 C143 1.346(4)
N17 C116 1.334(4)
N17 C147 1.337(4)
C109 C131 1.378(5)
C109 C124 1.395(4)
C109 C120 1.512(5)
N16 C166 1.398(5)
N16 C116 1.416(4)
N16 C117 1.510(4)
N15 C143 1.364(4)
N15 C182 1.380(4)
N12 C127 1.373(4)
N12 C171 1.452(5)
N12 C155 1.452(5)
N2 C146 1.374(4)
N2 C179 1.451(5)
N2 C177 1.452(4)
C114 C134 1.383(4)
C114 C127 1.417(5)
C115 C128 1.389(5)
C115 C134 1.394(4)
C115 C120 1.517(4)
C116 C152 1.413(5)
C117 C123 1.503(5)
C117 C151 1.517(4)
C117 C126 1.522(4)
O10 C167 1.232(5)
C119 C123 1.384(5)
C119 C153 1.387(5)
C120 N13 1.498(4)
C120 C135 1.523(4)
O8 C166 1.216(5)
N13 C169 1.394(4)
N13 C138 1.416(4)
C123 C156 1.403(4)
C124 C142 1.381(5)
C125 C126 1.372(5)
C125 C130 1.393(4)
C126 C159 1.388(4)
C127 C132 1.405(5)
C128 C132 1.390(4)
N11 C149 1.386(4)
N11 C170 1.447(5)
N11 C164 1.469(4)
C130 C146 1.414(5)
C131 C139 1.400(5)
C133 C147 1.397(5)
C133 C161 1.412(5)
C133 C157 1.442(5)
C135 C160 1.370(5)
C135 C181 1.378(5)
O6 C182 1.236(5)
C137 C159 1.379(4)
C137 C146 1.402(5)
C138 C154 1.396(5)
C139 C149 1.409(4)
O5 C169 1.211(4)
N18 C147 1.369(4)
N18 C167 1.376(4)
C142 C149 1.402(5)
C143 C144 1.404(5)
C144 C158 1.394(5)
C144 C162 1.430(5)
C145 C178 1.392(5)
C145 C151 1.393(5)
N3 C163 1.375(5)
N3 C185 1.445(6)
N3 C165 1.466(5)
C150 C156 1.384(5)
C150 C163 1.403(6)
C151 C168 1.386(5)
C152 C161 1.371(5)
C153 C163 1.413(5)
C154 C158 1.371(5)
C155 C186 1.513(6)
C157 C173 1.334(6)
C160 C180 1.394(5)
C162 C172 1.337(6)
C164 C174 1.524(5)
C165 C184 1.524(5)
C166 C168 1.469(5)
C167 C173 1.452(5)
C168 C183 1.393(5)
C169 C181 1.476(5)
C170 C208 1.522(6)
C171 C191 1.503(6)
C172 C182 1.448(6)
C175 C183 1.385(6)
C175 C178 1.399(6)
C176 C180 1.376(6)
C176 C187 1.394(6)
C177 C189 1.526(6)
C179 C190 1.500(6)
C181 C187 1.385(5)
C185 C192 1.510(8)
